data_2237734
loop_
_publ_author_name
'\,Caylak Deliba\,s, Nagihan'
'Necefo\(glu, Hacali'
'H\"okelek, Tuncer'

_publ_section_title
;
 Diaquabis(2-hydroxybenzoato-\k<i>O</i>^1^)bis(nicotinamide-\k<i>N</i>^1^)cadmium--diaquabis(2-hydroxybenzoato-\k^2^<i>O</i>^1^,<i>O</i>^1'^)(nicotinamide-\k<i>N</i>)cadmium--water
 (1/2/4)
;
_journal_coeditor_code XU5682
_journal_issue 4
_journal_name_full 'Acta Crystallographica Section E'
_journal_page_first m191
_journal_page_last m192
_journal_paper_doi 10.1107/S1600536813006168
_journal_volume 69
_journal_year 2013
_chemical_formula_iupac
;
[Cd (C7 H5 O3)2 (C6 H6 N O)2 (H2 O)2], 2[Cd (C7 H5 O3)2 (C6 H6 N O)
(H2 O)2], 4H2 O
;
_chemical_formula_moiety 'C26 H26 Cd N4 O10, 2(C20 H20 Cd N2 O9), 4(H2 O)'
_chemical_formula_sum 'C66 H74 Cd3 N8 O32'
_chemical_formula_weight 1828.56
_chemical_name_systematic
'Diaquabis(2-hydroxybenzoato-\k<i>O</i>^1^)bis(nicotinamide-\k<i>N</i>^1^)cadmium--diaquabis(2-hydroxybenzoato-\k^2^<i>O</i>^1^,<i>O</i>^1'^)(nicotinamide-\k<i>N</i>)cadmium--water (1/2/4)'
_space_group_IT_number 2
_symmetry_cell_setting triclinic
_symmetry_space_group_name_Hall '-P 1'
_symmetry_space_group_name_H-M 'P -1'
_atom_sites_solution_hydrogens geom
_atom_sites_solution_primary direct
_atom_sites_solution_secondary difmap
_audit_creation_method SHELXL-97
_cell_angle_alpha 71.226(3)
_cell_angle_beta 71.364(3)
_cell_angle_gamma 69.221(2)
_cell_formula_units_Z 1
_cell_length_a 10.3446(2)
_cell_length_b 13.5779(3)
_cell_length_c 14.6586(3)
_cell_measurement_reflns_used 9969
_cell_measurement_temperature 100(2)
_cell_measurement_theta_max 28.36
_cell_measurement_theta_min 2.33
_cell_volume 1772.85(7)
_computing_cell_refinement 'SAINT (Bruker, 2007)'
_computing_data_collection 'APEX2 (Bruker, 2007)'
_computing_data_reduction 'SAINT (Bruker, 2007)'
_computing_molecular_graphics 'ORTEP-3 for Windows (Farrugia, 2012)'
_computing_publication_material 'WinGX (Farrugia, 2012) and PLATON (Spek, 2009)'
_computing_structure_refinement 'SHELXL97 (Sheldrick, 2008)'
_computing_structure_solution 'SHELXS97 (Sheldrick, 2008)'
_diffrn_ambient_temperature 100(2)
_diffrn_measured_fraction_theta_full 0.994
_diffrn_measured_fraction_theta_max 0.994
_diffrn_measurement_device_type 'Bruker Kappa APEXII CCD area-detector'
_diffrn_measurement_method '\f and \w scans'
_diffrn_radiation_monochromator graphite
_diffrn_radiation_source 'fine-focus sealed tube'
_diffrn_radiation_type MoK\a
_diffrn_radiation_wavelength 0.71073
_diffrn_reflns_av_R_equivalents 0.0185
_diffrn_reflns_av_sigmaI/netI 0.0165
_diffrn_reflns_limit_h_max 13
_diffrn_reflns_limit_h_min -13
_diffrn_reflns_limit_k_max 18
_diffrn_reflns_limit_k_min -17
_diffrn_reflns_limit_l_max 19
_diffrn_reflns_limit_l_min -19
_diffrn_reflns_number 31862
_diffrn_reflns_theta_full 28.36
_diffrn_reflns_theta_max 28.36
_diffrn_reflns_theta_min 1.51
_exptl_absorpt_coefficient_mu 0.989
_exptl_absorpt_correction_T_max 0.751
_exptl_absorpt_correction_T_min 0.691
_exptl_absorpt_correction_type multi-scan
_exptl_absorpt_process_details '(SADABS; Bruker, 2005)'
_exptl_crystal_colour colorless
_exptl_crystal_density_diffrn 1.713
_exptl_crystal_density_method 'not measured'
_exptl_crystal_description block
_exptl_crystal_F_000 926
_exptl_crystal_size_max 0.42
_exptl_crystal_size_mid 0.32
_exptl_crystal_size_min 0.29
_refine_diff_density_max 0.784
_refine_diff_density_min -0.546
_refine_ls_extinction_method none
_refine_ls_goodness_of_fit_ref 1.065
_refine_ls_hydrogen_treatment mixed
_refine_ls_matrix_type full
_refine_ls_number_parameters 545
_refine_ls_number_reflns 8814
_refine_ls_number_restraints 12
_refine_ls_restrained_S_all 1.097
_refine_ls_R_factor_all 0.0211
_refine_ls_R_factor_gt 0.0194
_refine_ls_shift/su_max 0.020
_refine_ls_shift/su_mean 0.000
_refine_ls_structure_factor_coef Fsqd
_refine_ls_weighting_details 'calc w=1/[\s^2^(Fo^2^)+(0.0186P)^2^+1.5957P] where P=(Fo^2^+2Fc^2^)/3'
_refine_ls_weighting_scheme calc
_refine_ls_wR_factor_gt 0.0488
_refine_ls_wR_factor_ref 0.0503
_reflns_number_gt 8335
_reflns_number_total 8814
_reflns_threshold_expression I>2\s(I)
_cod_data_source_file xu5682.cif
_cod_data_source_block I
_cod_database_code 2237734
_cod_database_fobs_code 2237734

loop_
_symmetry_equiv_pos_as_xyz
'x, y, z'
'-x, -y, -z'

loop_
_atom_site_type_symbol
_atom_site_label
_atom_site_fract_x
_atom_site_fract_y
_atom_site_fract_z
_atom_site_U_iso_or_equiv
_atom_site_adp_type
_atom_site_calc_flag
_atom_site_refinement_flags
_atom_site_occupancy
_atom_site_symmetry_multiplicity
Cd Cd1 0.0000 0.0000 0.5000 0.01311(4) Uani d S 1 2
Cd Cd2 0.877004(11) 0.624380(8) 0.830132(7) 0.01203(3) Uani d . 1 1
O O1 -0.31150(13) 0.19557(12) 0.54455(9) 0.0269(3) Uani d . 1 1
O O2 -0.16718(12) 0.06304(10) 0.63352(8) 0.0180(2) Uani d . 1 1
O O3 -0.27174(12) -0.03188(9) 0.80840(9) 0.0194(2) Uani d . 1 1
H H3 -0.2076 -0.0189 0.7578 0.029 Uiso calc R 1 1
O O4 0.49310(12) 0.13733(10) 0.28241(8) 0.0201(2) Uani d . 1 1
O O5 0.08538(14) -0.16188(10) 0.60766(9) 0.0178(2) Uani d . 1 1
H H51 0.044(3) -0.205(2) 0.6227(19) 0.039(7) Uiso d . 1 1
H H52 0.156(3) -0.184(2) 0.566(2) 0.038(7) Uiso d . 1 1
O O6 0.77699(14) 0.61782(10) 0.69250(9) 0.0224(2) Uani d . 1 1
O O7 0.96639(14) 0.67201(10) 0.66363(8) 0.0211(2) Uani d . 1 1
O O8 0.70522(15) 0.59461(12) 0.54991(11) 0.0310(3) Uani d . 1 1
H H81 0.6944 0.6014 0.6071 0.046 Uiso calc R 1 1
O O9 0.98282(12) 0.74204(9) 0.83579(8) 0.0164(2) Uani d . 1 1
O O10 0.90014(12) 0.66520(9) 0.99076(8) 0.0182(2) Uani d . 1 1
O O11 1.13543(13) 0.86917(10) 0.78926(8) 0.0189(2) Uani d . 1 1
H H111 1.0909 0.8337 0.7797 0.028 Uiso calc R 1 1
O O12 0.58701(14) 0.36892(11) 0.80202(9) 0.0258(3) Uani d . 1 1
O O13 0.67334(13) 0.77253(10) 0.84526(9) 0.0162(2) Uani d . 1 1
H H131 0.700(2) 0.820(2) 0.8404(17) 0.025(6) Uiso d . 1 1
H H132 0.630(3) 0.792(2) 0.8042(19) 0.031(6) Uiso d . 1 1
O O14 1.07045(13) 0.47416(10) 0.83130(9) 0.0174(2) Uani d . 1 1
H H141 1.146(3) 0.480(2) 0.803(2) 0.038(7) Uiso d . 1 1
H H142 1.078(3) 0.431(2) 0.886(2) 0.035(6) Uiso d . 1 1
O O15 0.33286(16) 0.49084(15) 0.73091(12) 0.0383(4) Uani d D 1 1
H H15A 0.331(3) 0.532(2) 0.6724(14) 0.056(9) Uiso d D 1 1
H H15B 0.416(2) 0.454(2) 0.736(2) 0.055 Uiso d D 1 1
O O16A 0.3642(4) 0.5663(3) 0.5283(3) 0.0691(10) Uani d PD 0.70 1
H H161 0.330(5) 0.563(4) 0.486(3) 0.070 Uiso d PD 0.70 1
H H162 0.377(5) 0.632(2) 0.510(3) 0.070 Uiso d PD 0.70 1
O O16B 0.4434(6) 0.5903(5) 0.5461(4) 0.0407(12) Uani d PD 0.30 1
H H163 0.478(9) 0.541(6) 0.518(7) 0.055 Uiso d PD 0.30 1
H H164 0.516(6) 0.615(7) 0.543(7) 0.055 Uiso d PD 0.30 1
N N1 0.16652(14) 0.06569(10) 0.51738(10) 0.0141(2) Uani d . 1 1
N N2 0.59990(15) 0.17238(12) 0.37443(10) 0.0201(3) Uani d . 1 1
H H2A 0.6712 0.1831 0.3237 0.024 Uiso calc R 1 1
H H2B 0.5985 0.1786 0.4327 0.024 Uiso calc R 1 1
N N3 0.75275(14) 0.50506(10) 0.93253(10) 0.0137(2) Uani d . 1 1
N N4 0.47937(16) 0.27600(12) 0.94629(11) 0.0205(3) Uani d . 1 1
H H4A 0.4403 0.2514 0.9162 0.025 Uiso calc R 1 1
H H4B 0.4640 0.2578 1.0113 0.025 Uiso calc R 1 1
C C1 -0.28699(17) 0.13245(14) 0.62445(12) 0.0171(3) Uani d . 1 1
C C2 -0.40629(16) 0.13224(13) 0.71493(11) 0.0146(3) Uani d . 1 1
C C3 -0.39584(16) 0.04683(13) 0.79939(11) 0.0147(3) Uani d . 1 1
C C4 -0.51546(17) 0.03905(13) 0.87677(11) 0.0165(3) Uani d . 1 1
H H4 -0.5096 -0.0216 0.9319 0.020 Uiso calc R 1 1
C C5 -0.64234(17) 0.11948(13) 0.87315(12) 0.0171(3) Uani d . 1 1
H H5 -0.7235 0.1140 0.9260 0.021 Uiso calc R 1 1
C C6 -0.65202(17) 0.20861(13) 0.79242(12) 0.0166(3) Uani d . 1 1
H H6 -0.7381 0.2655 0.7914 0.020 Uiso calc R 1 1
C C7 -0.53499(17) 0.21351(13) 0.71370(11) 0.0159(3) Uani d . 1 1
H H7 -0.5424 0.2732 0.6578 0.019 Uiso calc R 1 1
C C8 0.27348(16) 0.09059(12) 0.44208(11) 0.0141(3) Uani d . 1 1
H H8 0.2780 0.0842 0.3784 0.017 Uiso calc R 1 1
C C9 0.37801(16) 0.12524(12) 0.45284(11) 0.0133(3) Uani d . 1 1
C C10 0.37015(17) 0.13455(12) 0.54640(11) 0.0152(3) Uani d . 1 1
H H10 0.4399 0.1577 0.5567 0.018 Uiso calc R 1 1
C C11 0.25952(17) 0.10974(13) 0.62432(11) 0.0166(3) Uani d . 1 1
H H11 0.2521 0.1159 0.6887 0.020 Uiso calc R 1 1
C C12 0.15991(17) 0.07589(12) 0.60704(11) 0.0156(3) Uani d . 1 1
H H12 0.0840 0.0592 0.6606 0.019 Uiso calc R 1 1
C C13 0.49426(16) 0.14670(12) 0.36310(11) 0.0149(3) Uani d . 1 1
C C14 0.88452(18) 0.64560(12) 0.63308(11) 0.0174(3) Uani d . 1 1
C C15 0.91699(18) 0.64417(12) 0.52719(11) 0.0171(3) Uani d . 1 1
C C16 0.82761(19) 0.61560(13) 0.49183(13) 0.0205(3) Uani d . 1 1
C C17 0.8645(2) 0.60858(14) 0.39349(13) 0.0255(4) Uani d . 1 1
H H17 0.8043 0.5891 0.3693 0.031 Uiso calc R 1 1
C C18 0.9885(2) 0.62997(14) 0.33131(13) 0.0274(4) Uani d . 1 1
H H18 1.0134 0.6242 0.2646 0.033 Uiso calc R 1 1
C C19 1.0772(2) 0.65980(15) 0.36474(13) 0.0255(4) Uani d . 1 1
H H19 1.1616 0.6755 0.3211 0.031 Uiso calc R 1 1
C C20 1.04131(19) 0.66644(14) 0.46248(12) 0.0207(3) Uani d . 1 1
H H20 1.1019 0.6864 0.4859 0.025 Uiso calc R 1 1
C C21 0.96738(16) 0.72866(12) 0.92860(11) 0.0130(3) Uani d . 1 1
C C22 1.03321(15) 0.79060(12) 0.95921(11) 0.0124(3) Uani d . 1 1
C C23 1.11546(16) 0.85634(12) 0.88791(11) 0.0140(3) Uani d . 1 1
C C24 1.18204(17) 0.90993(13) 0.91789(12) 0.0177(3) Uani d . 1 1
H H24 1.2383 0.9537 0.8697 0.021 Uiso calc R 1 1
C C25 1.16626(18) 0.89943(13) 1.01733(12) 0.0187(3) Uani d . 1 1
H H25 1.2112 0.9366 1.0372 0.022 Uiso calc R 1 1
C C26 1.08496(18) 0.83482(13) 1.08907(12) 0.0183(3) Uani d . 1 1
H H26 1.0741 0.8280 1.1575 0.022 Uiso calc R 1 1
C C27 1.02046(16) 0.78079(13) 1.05937(11) 0.0150(3) Uani d . 1 1
H H27 0.9662 0.7360 1.1082 0.018 Uiso calc R 1 1
C C28 0.69587(16) 0.45880(12) 0.89278(11) 0.0147(3) Uani d . 1 1
H H28 0.7059 0.4791 0.8231 0.018 Uiso calc R 1 1
C C29 0.62276(16) 0.38230(12) 0.94916(11) 0.0136(3) Uani d . 1 1
C C30 0.60890(16) 0.35230(12) 1.05111(11) 0.0146(3) Uani d . 1 1
H H30 0.5601 0.3000 1.0917 0.018 Uiso calc R 1 1
C C31 0.66750(17) 0.39997(13) 1.09260(11) 0.0156(3) Uani d . 1 1
H H31 0.6592 0.3810 1.1621 0.019 Uiso calc R 1 1
C C32 0.73819(16) 0.47544(12) 1.03128(11) 0.0148(3) Uani d . 1 1
H H32 0.7782 0.5078 1.0601 0.018 Uiso calc R 1 1
C C33 0.56221(17) 0.34110(13) 0.89312(12) 0.0173(3) Uani d . 1 1

loop_
_atom_site_aniso_label
_atom_site_aniso_U_11
_atom_site_aniso_U_22
_atom_site_aniso_U_33
_atom_site_aniso_U_12
_atom_site_aniso_U_13
_atom_site_aniso_U_23
Cd1 0.01042(7) 0.01605(8) 0.01411(7) -0.00624(6) -0.00107(5) -0.00409(5)
Cd2 0.01288(6) 0.01225(5) 0.01173(5) -0.00601(4) -0.00242(4) -0.00147(4)
O1 0.0173(6) 0.0418(8) 0.0148(5) -0.0056(6) -0.0013(5) -0.0033(5)
O2 0.0125(5) 0.0234(6) 0.0191(5) -0.0054(5) -0.0004(4) -0.0093(5)
O3 0.0150(6) 0.0182(6) 0.0216(6) -0.0033(5) -0.0025(4) -0.0037(4)
O4 0.0148(6) 0.0300(6) 0.0164(5) -0.0068(5) -0.0036(4) -0.0060(5)
O5 0.0169(6) 0.0215(6) 0.0154(5) -0.0100(5) -0.0015(4) -0.0019(4)
O6 0.0267(7) 0.0206(6) 0.0168(5) -0.0099(5) 0.0013(5) -0.0029(4)
O7 0.0314(7) 0.0205(6) 0.0131(5) -0.0117(5) -0.0055(5) -0.0012(4)
O8 0.0296(7) 0.0337(7) 0.0319(7) -0.0148(6) -0.0089(6) -0.0023(6)
O9 0.0177(6) 0.0203(6) 0.0145(5) -0.0094(5) -0.0030(4) -0.0046(4)
O10 0.0191(6) 0.0188(6) 0.0190(5) -0.0118(5) -0.0062(4) 0.0017(4)
O11 0.0224(6) 0.0246(6) 0.0129(5) -0.0149(5) -0.0023(4) -0.0010(4)
O12 0.0301(7) 0.0368(7) 0.0179(6) -0.0202(6) -0.0014(5) -0.0079(5)
O13 0.0166(6) 0.0159(6) 0.0172(5) -0.0053(5) -0.0064(4) -0.0020(4)
O14 0.0162(6) 0.0175(6) 0.0157(5) -0.0047(5) -0.0033(4) -0.0006(4)
O15 0.0264(8) 0.0539(10) 0.0326(8) -0.0164(7) -0.0057(6) -0.0029(7)
O16A 0.0534(18) 0.069(2) 0.066(2) -0.0221(16) -0.0284(15) 0.0282(16)
O16B 0.040(3) 0.043(3) 0.036(3) -0.012(3) -0.016(2) 0.004(2)
N1 0.0136(6) 0.0134(6) 0.0158(6) -0.0050(5) -0.0040(5) -0.0021(5)
N2 0.0150(7) 0.0312(8) 0.0176(6) -0.0129(6) -0.0009(5) -0.0061(6)
N3 0.0114(6) 0.0122(6) 0.0176(6) -0.0039(5) -0.0031(5) -0.0033(5)
N4 0.0248(7) 0.0245(7) 0.0193(6) -0.0165(6) -0.0025(6) -0.0064(5)
C1 0.0149(7) 0.0233(8) 0.0161(7) -0.0082(6) -0.0010(6) -0.0080(6)
C2 0.0136(7) 0.0183(7) 0.0148(7) -0.0069(6) -0.0014(5) -0.0070(6)
C3 0.0140(7) 0.0153(7) 0.0177(7) -0.0045(6) -0.0035(6) -0.0075(6)
C4 0.0188(8) 0.0166(7) 0.0156(7) -0.0079(6) -0.0023(6) -0.0042(6)
C5 0.0164(7) 0.0214(8) 0.0167(7) -0.0096(6) 0.0017(6) -0.0093(6)
C6 0.0142(7) 0.0192(8) 0.0187(7) -0.0046(6) -0.0029(6) -0.0086(6)
C7 0.0165(7) 0.0182(7) 0.0155(7) -0.0063(6) -0.0037(6) -0.0055(6)
C8 0.0135(7) 0.0152(7) 0.0144(7) -0.0048(6) -0.0043(5) -0.0026(5)
C9 0.0110(7) 0.0120(7) 0.0161(7) -0.0026(5) -0.0043(5) -0.0019(5)
C10 0.0146(7) 0.0155(7) 0.0174(7) -0.0049(6) -0.0063(6) -0.0029(6)
C11 0.0187(8) 0.0178(7) 0.0140(7) -0.0057(6) -0.0052(6) -0.0027(6)
C12 0.0155(7) 0.0148(7) 0.0154(7) -0.0055(6) -0.0027(6) -0.0018(5)
C13 0.0122(7) 0.0138(7) 0.0165(7) -0.0021(6) -0.0040(5) -0.0018(5)
C14 0.0246(8) 0.0112(7) 0.0135(7) -0.0039(6) -0.0032(6) -0.0015(5)
C15 0.0234(8) 0.0123(7) 0.0130(7) -0.0029(6) -0.0048(6) -0.0015(5)
C16 0.0250(9) 0.0133(7) 0.0225(8) -0.0030(6) -0.0099(7) -0.0013(6)
C17 0.0386(11) 0.0167(8) 0.0250(8) -0.0024(7) -0.0191(8) -0.0041(6)
C18 0.0436(11) 0.0180(8) 0.0150(7) 0.0017(8) -0.0111(7) -0.0040(6)
C19 0.0307(10) 0.0221(8) 0.0149(7) -0.0034(7) -0.0009(7) -0.0017(6)
C20 0.0253(9) 0.0185(8) 0.0156(7) -0.0048(7) -0.0042(6) -0.0024(6)
C21 0.0100(7) 0.0119(7) 0.0163(7) -0.0020(5) -0.0033(5) -0.0030(5)
C22 0.0097(7) 0.0120(6) 0.0151(7) -0.0028(5) -0.0029(5) -0.0032(5)
C23 0.0130(7) 0.0130(7) 0.0152(7) -0.0036(6) -0.0032(5) -0.0026(5)
C24 0.0176(8) 0.0149(7) 0.0219(8) -0.0085(6) -0.0047(6) -0.0017(6)
C25 0.0200(8) 0.0160(7) 0.0246(8) -0.0060(6) -0.0084(6) -0.0064(6)
C26 0.0197(8) 0.0191(8) 0.0166(7) -0.0033(6) -0.0054(6) -0.0063(6)
C27 0.0130(7) 0.0151(7) 0.0152(7) -0.0037(6) -0.0018(5) -0.0030(5)
C28 0.0135(7) 0.0150(7) 0.0155(7) -0.0047(6) -0.0016(5) -0.0042(5)
C29 0.0100(7) 0.0129(7) 0.0179(7) -0.0032(5) -0.0014(5) -0.0055(5)
C30 0.0116(7) 0.0129(7) 0.0181(7) -0.0043(6) -0.0020(5) -0.0027(5)
C31 0.0146(7) 0.0157(7) 0.0159(7) -0.0044(6) -0.0036(6) -0.0026(6)
C32 0.0130(7) 0.0147(7) 0.0180(7) -0.0041(6) -0.0049(6) -0.0039(6)
C33 0.0159(7) 0.0191(8) 0.0190(7) -0.0069(6) -0.0016(6) -0.0075(6)

loop_
_atom_type_symbol
_atom_type_description
_atom_type_scat_dispersion_real
_atom_type_scat_dispersion_imag
_atom_type_scat_source
C C 0.0033 0.0016 'International Tables Vol C Tables 4.2.6.8 and 6.1.1.4'
H H 0.0000 0.0000 'International Tables Vol C Tables 4.2.6.8 and 6.1.1.4'
N N 0.0061 0.0033 'International Tables Vol C Tables 4.2.6.8 and 6.1.1.4'
O O 0.0106 0.0060 'International Tables Vol C Tables 4.2.6.8 and 6.1.1.4'
Cd Cd -0.8075 1.2024 'International Tables Vol C Tables 4.2.6.8 and 6.1.1.4'

loop_
_geom_angle_atom_site_label_1
_geom_angle_atom_site_label_2
_geom_angle_atom_site_label_3
_geom_angle_site_symmetry_1
_geom_angle_site_symmetry_3
_geom_angle
O2 Cd1 O2 . 2_556 180.0
O5 Cd1 O2 . . 89.71(4)
O5 Cd1 O2 2_556 . 90.29(4)
O5 Cd1 O2 . 2_556 90.29(4)
O5 Cd1 O2 2_556 2_556 89.71(4)
O5 Cd1 O5 . 2_556 180.00(6)
N1 Cd1 O2 . . 91.83(4)
N1 Cd1 O2 2_556 . 88.17(4)
N1 Cd1 O2 . 2_556 88.17(4)
N1 Cd1 O2 2_556 2_556 91.83(4)
N1 Cd1 O5 . . 88.80(4)
N1 Cd1 O5 2_556 . 91.20(4)
N1 Cd1 O5 . 2_556 91.20(4)
N1 Cd1 O5 2_556 2_556 88.80(4)
N1 Cd1 N1 . 2_556 180.00(5)
O7 Cd2 O6 . . 53.45(4)
O7 Cd2 O13 . . 99.00(4)
O7 Cd2 O14 . . 86.39(5)
O7 Cd2 N3 . . 135.25(4)
O9 Cd2 O6 . . 130.94(4)
O9 Cd2 O7 . . 83.88(4)
O9 Cd2 O10 . . 51.97(4)
O9 Cd2 O13 . . 82.42(4)
O9 Cd2 O14 . . 97.85(4)
O9 Cd2 N3 . . 140.77(4)
O13 Cd2 O6 . . 81.90(4)
O14 Cd2 O6 . . 101.78(4)
O14 Cd2 O13 . . 174.60(4)
N3 Cd2 O6 . . 85.89(4)
N3 Cd2 O13 . . 91.82(4)
N3 Cd2 O14 . . 84.56(5)
C1 O2 Cd1 . . 122.27(10)
C3 O3 H3 . . 109.5
Cd1 O5 H51 . . 116.4(19)
Cd1 O5 H52 . . 94.7(18)
H52 O5 H51 . . 103(3)
C14 O6 Cd2 . . 85.62(10)
C14 O7 Cd2 . . 99.61(10)
C16 O8 H81 . . 109.5
C21 O9 Cd2 . . 103.02(9)
C23 O11 H111 . . 109.5
Cd2 O13 H131 . . 105.6(18)
Cd2 O13 H132 . . 116.8(18)
H131 O13 H132 . . 105(2)
Cd2 O14 H141 . . 119.8(19)
Cd2 O14 H142 . . 117.3(17)
H142 O14 H141 . . 108(2)
H15A O15 H15B . . 112(3)
H162 O16A H161 . . 106(3)
H163 O16B H164 . . 106(5)
C8 N1 Cd1 . . 122.70(10)
C8 N1 C12 . . 118.15(13)
C12 N1 Cd1 . . 119.10(10)
C13 N2 H2A . . 120.0
C13 N2 H2B . . 120.0
H2A N2 H2B . . 120.0
C28 N3 Cd2 . . 118.96(10)
C28 N3 C32 . . 117.99(13)
C32 N3 Cd2 . . 123.00(10)
C33 N4 H4A . . 120.0
C33 N4 H4B . . 120.0
H4A N4 H4B . . 120.0
O1 C1 O2 . . 124.22(15)
O1 C1 C2 . . 118.68(15)
O2 C1 C2 . . 117.00(14)
C3 C2 C1 . . 121.07(14)
C7 C2 C1 . . 120.12(14)
C7 C2 C3 . . 118.61(14)
O3 C3 C2 . . 122.00(14)
O3 C3 C4 . . 117.82(14)
C4 C3 C2 . . 120.17(15)
C3 C4 H4 . . 120.0
C5 C4 C3 . . 120.01(15)
C5 C4 H4 . . 120.0
C4 C5 C6 . . 120.42(15)
C4 C5 H5 . . 119.8
C6 C5 H5 . . 119.8
C5 C6 H6 . . 120.3
C7 C6 C5 . . 119.38(15)
C7 C6 H6 . . 120.3
C2 C7 H7 . . 119.4
C6 C7 C2 . . 121.19(15)
C6 C7 H7 . . 119.4
N1 C8 C9 . . 123.14(14)
N1 C8 H8 . . 118.4
C9 C8 H8 . . 118.4
C8 C9 C10 . . 117.94(14)
C8 C9 C13 . . 117.52(13)
C10 C9 C13 . . 124.51(14)
C9 C10 H10 . . 120.4
C11 C10 C9 . . 119.25(14)
C11 C10 H10 . . 120.4
C10 C11 H11 . . 120.5
C12 C11 C10 . . 119.01(14)
C12 C11 H11 . . 120.5
N1 C12 C11 . . 122.49(14)
N1 C12 H12 . . 118.8
C11 C12 H12 . . 118.8
O4 C13 N2 . . 121.54(15)
O4 C13 C9 . . 120.59(14)
N2 C13 C9 . . 117.83(14)
O6 C14 O7 . . 120.68(14)
O6 C14 C15 . . 119.54(15)
O7 C14 C15 . . 119.77(15)
C16 C15 C14 . . 120.68(15)
C20 C15 C14 . . 120.08(15)
C20 C15 C16 . . 119.17(15)
O8 C16 C15 . . 122.18(16)
O8 C16 C17 . . 118.09(16)
C17 C16 C15 . . 119.72(17)
C16 C17 H17 . . 120.0
C18 C17 C16 . . 120.01(17)
C18 C17 H17 . . 120.0
C17 C18 C19 . . 121.02(16)
C17 C18 H18 . . 119.5
C19 C18 H18 . . 119.5
C18 C19 H19 . . 120.4
C20 C19 C18 . . 119.16(17)
C20 C19 H19 . . 120.4
C15 C20 H20 . . 119.5
C19 C20 C15 . . 120.90(17)
C19 C20 H20 . . 119.5
O9 C21 C22 . . 117.30(13)
O10 C21 O9 . . 120.87(14)
O10 C21 C22 . . 121.83(13)
C23 C22 C21 . . 120.72(13)
C27 C22 C21 . . 120.76(13)
C27 C22 C23 . . 118.45(14)
O11 C23 C22 . . 122.46(13)
O11 C23 C24 . . 117.49(14)
C24 C23 C22 . . 120.04(14)
C23 C24 H24 . . 119.9
C25 C24 C23 . . 120.11(14)
C25 C24 H24 . . 119.9
C24 C25 C26 . . 120.68(15)
C24 C25 H25 . . 119.7
C26 C25 H25 . . 119.7
C25 C26 H26 . . 120.4
C27 C26 C25 . . 119.19(14)
C27 C26 H26 . . 120.4
C22 C27 H27 . . 119.2
C26 C27 C22 . . 121.52(14)
C26 C27 H27 . . 119.2
N3 C28 C29 . . 122.91(14)
N3 C28 H28 . . 118.5
C29 C28 H28 . . 118.5
C28 C29 C33 . . 115.98(14)
C30 C29 C28 . . 118.44(14)
C30 C29 C33 . . 125.56(14)
C29 C30 H30 . . 120.6
C31 C30 C29 . . 118.87(14)
C31 C30 H30 . . 120.6
C30 C31 H31 . . 120.5
C32 C31 C30 . . 118.99(14)
C32 C31 H31 . . 120.5
N3 C32 C31 . . 122.80(14)
N3 C32 H32 . . 118.6
C31 C32 H32 . . 118.6
O12 C33 N4 . . 122.50(15)
O12 C33 C29 . . 120.23(14)
N4 C33 C29 . . 117.26(14)

loop_
_geom_bond_atom_site_label_1
_geom_bond_atom_site_label_2
_geom_bond_site_symmetry_2
_geom_bond_distance
_geom_bond_publ_flag
Cd1 O2 . 2.3279(11) yes
Cd1 O2 2_556 2.3279(11) ?
Cd1 O5 . 2.3200(12) yes
Cd1 O5 2_556 2.3200(12) ?
Cd1 N1 . 2.3118(13) yes
Cd1 N1 2_556 2.3118(13) ?
Cd2 O6 . 2.5814(13) yes
Cd2 O7 . 2.2795(11) yes
Cd2 O9 . 2.2675(11) yes
Cd2 O10 . 2.6839(12) yes
Cd2 O13 . 2.3486(12) yes
Cd2 O14 . 2.2953(12) yes
Cd2 N3 . 2.2824(13) yes
O1 C1 . 1.249(2) ?
O2 C1 . 1.280(2) ?
O3 C3 . 1.3608(19) ?
O3 H3 . 0.8400 ?
O4 C13 . 1.2338(19) ?
O5 H51 . 0.78(3) ?
O5 H52 . 0.83(3) ?
O6 C14 . 1.267(2) ?
O7 C14 . 1.268(2) ?
O8 C16 . 1.349(2) ?
O8 H81 . 0.8400 ?
O9 C21 . 1.2774(18) ?
O10 C21 . 1.2535(18) ?
O11 C23 . 1.3552(18) ?
O11 H111 . 0.8400 ?
O12 C33 . 1.232(2) ?
O13 H131 . 0.76(2) ?
O13 H132 . 0.79(3) ?
O14 H141 . 0.78(3) ?
O14 H142 . 0.83(3) ?
O15 H15A . 0.863(16) ?
O15 H15B . 0.843(17) ?
O16A O16B . 1.108(7) ?
O16A H161 . 0.829(19) ?
O16A H162 . 0.895(17) ?
O16A H163 . 1.08(8) ?
O16B H162 . 0.92(5) ?
O16B H163 . 0.81(2) ?
O16B H164 . 0.909(19) ?
N1 C8 . 1.342(2) ?
N1 C12 . 1.343(2) ?
N2 C13 . 1.329(2) ?
N2 H2A . 0.8800 ?
N2 H2B . 0.8800 ?
N3 C28 . 1.3405(19) ?
N3 C32 . 1.345(2) ?
N4 C33 . 1.338(2) ?
N4 H4A . 0.8800 ?
N4 H4B . 0.8800 ?
C1 C2 . 1.495(2) ?
C2 C7 . 1.397(2) ?
C2 C3 . 1.401(2) ?
C3 C4 . 1.396(2) ?
C4 C5 . 1.381(2) ?
C4 H4 . 0.9500 ?
C5 C6 . 1.394(2) ?
C5 H5 . 0.9500 ?
C6 C7 . 1.384(2) ?
C6 H6 . 0.9500 ?
C7 H7 . 0.9500 ?
C8 H8 . 0.9500 ?
C9 C8 . 1.390(2) ?
C9 C13 . 1.501(2) ?
C10 C9 . 1.392(2) ?
C10 H10 . 0.9500 ?
C11 C10 . 1.385(2) ?
C11 H11 . 0.9500 ?
C12 C11 . 1.384(2) ?
C12 H12 . 0.9500 ?
C14 C15 . 1.485(2) ?
C15 C20 . 1.399(2) ?
C15 C16 . 1.401(2) ?
C16 C17 . 1.394(2) ?
C17 C18 . 1.381(3) ?
C17 H17 . 0.9500 ?
C18 C19 . 1.388(3) ?
C18 H18 . 0.9500 ?
C19 C20 . 1.385(2) ?
C19 H19 . 0.9500 ?
C20 H20 . 0.9500 ?
C21 C22 . 1.489(2) ?
C22 C27 . 1.398(2) ?
C22 C23 . 1.408(2) ?
C23 C24 . 1.397(2) ?
C24 C25 . 1.379(2) ?
C24 H24 . 0.9500 ?
C25 C26 . 1.396(2) ?
C25 H25 . 0.9500 ?
C26 C27 . 1.382(2) ?
C26 H26 . 0.9500 ?
C27 H27 . 0.9500 ?
C28 C29 . 1.393(2) ?
C28 H28 . 0.9500 ?
C29 C30 . 1.390(2) ?
C29 C33 . 1.501(2) ?
C30 C31 . 1.387(2) ?
C30 H30 . 0.9500 ?
C31 C32 . 1.383(2) ?
C31 H31 . 0.9500 ?
C32 H32 . 0.9500 ?

loop_
_geom_hbond_atom_site_label_D
_geom_hbond_atom_site_label_H
_geom_hbond_atom_site_label_A
_geom_hbond_site_symmetry_A
_geom_hbond_distance_DH
_geom_hbond_distance_HA
_geom_hbond_distance_DA
_geom_hbond_angle_DHA
_geom_hbond_publ_flag
N2 H2A O11 2_766 0.88 2.21 3.025(2) 154 yes
N2 H2B O1 1_655 0.88 2.23 3.054(2) 156 yes
N4 H4B O13 2_667 0.88 2.13 2.937(2) 151 yes
O3 H3 O2 . 0.84 1.81 2.548(2) 146 yes
O5 H51 O7 1_445 0.78(3) 1.95(3) 2.722(2) 172(3) yes
O5 H52 O1 2_556 0.82(3) 1.89(3) 2.687(2) 165(3) yes
O8 H81 O6 . 0.84 1.8300 2.569(2) 146 yes
O11 H111 O5 1_665 0.84 2.52 3.048(2) 122 yes
O11 H111 O9 . 0.84 1.79 2.535(2) 146 yes
O13 H131 O3 1_665 0.76(3) 2.02(3) 2.760(2) 165(2) yes
O13 H132 O4 2_666 0.79(3) 1.88(3) 2.656(2) 168(3) yes
O14 H141 O15 1_655 0.78(3) 1.92(3) 2.693(2) 178.1(5) yes
O14 H142 O10 2_767 0.84(3) 1.89(3) 2.720(2) 178(4) yes
O15 H15A O16A . 0.86(2) 1.95(2) 2.764(4) 156(2) yes
O15 H15A O16B . 0.86(2) 1.93(2) 2.689(5) 146(2) yes
O15 H15B O12 . 0.84(3) 2.08(3) 2.880(2) 159(3) yes
O16A H161 O8 2_666 0.83(5) 2.53(5) 3.139(4) 132(4) yes
O16A H162 O1 2_566 0.89(4) 2.14(3) 2.965(4) 153(5) yes
O16B H164 O8 . 0.91(2) 1.91(2) 2.748(2) 153(3) yes
C28 H28 O6 . 0.95 2.35 3.101(2) 136 yes
N4 H4A Cg1 1_555 0.88 2.69 3.470(2) 148 yes

loop_
_geom_torsion_atom_site_label_1
_geom_torsion_atom_site_label_2
_geom_torsion_atom_site_label_3
_geom_torsion_atom_site_label_4
_geom_torsion_site_symmetry_1
_geom_torsion
O5 Cd1 O2 C1 . -151.77(12)
O5 Cd1 O2 C1 2_556 28.23(12)
N1 Cd1 O2 C1 . 119.44(12)
N1 Cd1 O2 C1 2_556 -60.56(12)
O2 Cd1 N1 C8 . -155.47(12)
O2 Cd1 N1 C8 2_556 24.53(12)
O2 Cd1 N1 C12 . 27.03(12)
O2 Cd1 N1 C12 2_556 -152.97(12)
O5 Cd1 N1 C8 . 114.85(12)
O5 Cd1 N1 C8 2_556 -65.15(12)
O5 Cd1 N1 C12 . -62.64(12)
O5 Cd1 N1 C12 2_556 117.36(12)
O7 Cd2 O6 C14 . 4.53(9)
O9 Cd2 O6 C14 . 39.56(11)
O13 Cd2 O6 C14 . 112.11(10)
O14 Cd2 O6 C14 . -71.89(10)
N3 Cd2 O6 C14 . -155.46(10)
O6 Cd2 O7 C14 . -4.58(9)
O9 Cd2 O7 C14 . -158.73(10)
O13 Cd2 O7 C14 . -77.43(10)
O14 Cd2 O7 C14 . 102.97(10)
N3 Cd2 O7 C14 . 24.42(13)
O6 Cd2 O9 C21 . 159.44(9)
O7 Cd2 O9 C21 . -172.93(10)
O13 Cd2 O9 C21 . 87.11(10)
O14 Cd2 O9 C21 . -87.45(10)
N3 Cd2 O9 C21 . 3.57(13)
O6 Cd2 N3 C28 . 10.89(11)
O6 Cd2 N3 C32 . -171.74(12)
O7 Cd2 N3 C28 . -12.09(15)
O7 Cd2 N3 C32 . 165.28(11)
O9 Cd2 N3 C28 . 172.86(10)
O9 Cd2 N3 C32 . -9.77(16)
O13 Cd2 N3 C28 . 92.64(12)
O13 Cd2 N3 C32 . -90.00(12)
O14 Cd2 N3 C28 . -91.38(12)
O14 Cd2 N3 C32 . 85.99(12)
Cd1 O2 C1 O1 . -21.6(2)
Cd1 O2 C1 C2 . 154.63(10)
Cd2 O6 C14 O7 . -7.63(15)
Cd2 O6 C14 C15 . 170.65(14)
Cd2 O7 C14 O6 . 8.74(17)
Cd2 O7 C14 C15 . -169.53(12)
Cd2 O9 C21 O10 . -2.86(17)
Cd2 O9 C21 C22 . 176.66(11)
Cd1 N1 C8 C9 . -176.84(11)
C12 N1 C8 C9 . 0.7(2)
Cd1 N1 C12 C11 . 176.90(12)
C8 N1 C12 C11 . -0.7(2)
Cd2 N3 C28 C29 . 177.67(12)
C32 N3 C28 C29 . 0.2(2)
Cd2 N3 C32 C31 . -177.42(12)
C28 N3 C32 C31 . 0.0(2)
O1 C1 C2 C3 . 163.89(15)
O1 C1 C2 C7 . -11.0(2)
O2 C1 C2 C3 . -12.6(2)
O2 C1 C2 C7 . 172.54(14)
C1 C2 C3 O3 . 8.9(2)
C1 C2 C3 C4 . -169.65(14)
C7 C2 C3 O3 . -176.12(13)
C7 C2 C3 C4 . 5.3(2)
C1 C2 C7 C6 . 172.72(14)
C3 C2 C7 C6 . -2.3(2)
O3 C3 C4 C5 . 177.09(14)
C2 C3 C4 C5 . -4.3(2)
C3 C4 C5 C6 . 0.1(2)
C4 C5 C6 C7 . 2.9(2)
C5 C6 C7 C2 . -1.8(2)
C10 C9 C8 N1 . -0.2(2)
C13 C9 C8 N1 . 177.96(14)
C8 C9 C13 O4 . 2.5(2)
C8 C9 C13 N2 . -175.32(14)
C10 C9 C13 O4 . -179.50(15)
C10 C9 C13 N2 . 2.7(2)
C11 C10 C9 C8 . -0.3(2)
C11 C10 C9 C13 . -178.28(15)
C12 C11 C10 C9 . 0.2(2)
N1 C12 C11 C10 . 0.3(2)
O6 C14 C15 C16 . 1.9(2)
O6 C14 C15 C20 . -175.00(15)
O7 C14 C15 C16 . -179.77(15)
O7 C14 C15 C20 . 3.3(2)
C14 C15 C16 O8 . 4.0(2)
C14 C15 C16 C17 . -176.23(15)
C20 C15 C16 O8 . -179.05(15)
C20 C15 C16 C17 . 0.7(2)
C14 C15 C20 C19 . 176.50(16)
C16 C15 C20 C19 . -0.5(2)
O8 C16 C17 C18 . 179.66(16)
C15 C16 C17 C18 . -0.1(3)
C16 C17 C18 C19 . -0.7(3)
C17 C18 C19 C20 . 1.0(3)
C18 C19 C20 C15 . -0.4(3)
O9 C21 C22 C23 . -3.4(2)
O9 C21 C22 C27 . 179.68(14)
O10 C21 C22 C23 . 176.13(14)
O10 C21 C22 C27 . -0.8(2)
C21 C22 C23 O11 . 2.0(2)
C21 C22 C23 C24 . -176.99(14)
C27 C22 C23 O11 . 178.95(14)
C27 C22 C23 C24 . 0.0(2)
C21 C22 C27 C26 . 177.76(15)
C23 C22 C27 C26 . 0.8(2)
O11 C23 C24 C25 . -179.63(15)
C22 C23 C24 C25 . -0.6(2)
C23 C24 C25 C26 . 0.5(3)
C24 C25 C26 C27 . 0.2(3)
C25 C26 C27 C22 . -0.9(2)
N3 C28 C29 C30 . -0.3(2)
N3 C28 C29 C33 . 178.28(14)
C28 C29 C30 C31 . 0.4(2)
C33 C29 C30 C31 . -178.11(15)
C28 C29 C33 O12 . 5.2(2)
C28 C29 C33 N4 . -173.41(15)
C30 C29 C33 O12 . -176.29(16)
C30 C29 C33 N4 . 5.1(2)
C29 C30 C31 C32 . -0.2(2)
C30 C31 C32 N3 . 0.1(2)
